data_7225967
loop_
_publ_author_name
'Wang, Ye'
'Shen, pan-pan'
'Ren, Ning'
'Zhang, Jian-Jun'
'geng, lina'
'Wang, Shu-Ping'
'Shi, Shikao'

_publ_section_title
;
 A series of lanthanide complexes with different N-donor ligands:
 Synthesis, structures, thermal properties and luminescent behavior
;
_journal_name_full 'RSC Adv.'
_journal_paper_doi 10.1039/C6RA11393A
_journal_year 2016
_chemical_formula_sum 'C36 H24 Cl6 Eu N3 O8'
_chemical_formula_weight 991.24
_chemical_name_systematic
; 
 ? 
;
_space_group_IT_number 2
_symmetry_cell_setting triclinic
_symmetry_space_group_name_Hall '-P 1'
_symmetry_space_group_name_H-M 'P -1'
_atom_sites_solution_hydrogens geom
_atom_sites_solution_primary direct
_atom_sites_solution_secondary difmap
_audit_creation_method SHELXL-97
_audit_update_record
;
2016-01-19 deposited with the CCDC.
2016-07-05 downloaded from the CCDC.
;
_cell_angle_alpha 83.730(2)
_cell_angle_beta 77.3790(10)
_cell_angle_gamma 74.2240(10)
_cell_formula_units_Z 2
_cell_length_a 11.7033(9)
_cell_length_b 12.5536(11)
_cell_length_c 13.3565(13)
_cell_measurement_reflns_used 1511
_cell_measurement_temperature 298(2)
_cell_measurement_theta_max 22.898
_cell_measurement_theta_min 2.385
_cell_volume 1840.2(3)
_computing_cell_refinement 'Bruker SMART'
_computing_data_collection 'Bruker SMART'
_computing_data_reduction 'Bruker SAINT'
_computing_molecular_graphics 'Bruker SHELXTL'
_computing_publication_material 'Bruker SHELXTL'
_computing_structure_refinement 'SHELXL-97 (Sheldrick, 1997)'
_computing_structure_solution 'SHELXS-97 (Sheldrick, 1990)'
_diffrn_ambient_temperature 298(2)
_diffrn_measured_fraction_theta_full 0.977
_diffrn_measured_fraction_theta_max 0.977
_diffrn_measurement_device_type 'CCD area detector'
_diffrn_measurement_method 'phi and omega scans'
_diffrn_radiation_monochromator graphite
_diffrn_radiation_source 'fine-focus sealed tube'
_diffrn_radiation_type MoK\a
_diffrn_radiation_wavelength 0.71073
_diffrn_reflns_av_R_equivalents 0.0700
_diffrn_reflns_av_sigmaI/netI 0.1843
_diffrn_reflns_limit_h_max 13
_diffrn_reflns_limit_h_min -13
_diffrn_reflns_limit_k_max 14
_diffrn_reflns_limit_k_min -14
_diffrn_reflns_limit_l_max 15
_diffrn_reflns_limit_l_min -12
_diffrn_reflns_number 9278
_diffrn_reflns_theta_full 25.02
_diffrn_reflns_theta_max 25.02
_diffrn_reflns_theta_min 2.39
_exptl_absorpt_coefficient_mu 2.197
_exptl_absorpt_correction_T_max 0.7784
_exptl_absorpt_correction_T_min 0.6096
_exptl_absorpt_correction_type multi-scan
_exptl_absorpt_process_details sadabs
_exptl_crystal_colour Colorless
_exptl_crystal_density_diffrn 1.789
_exptl_crystal_density_method 'not measured'
_exptl_crystal_description Platy
_exptl_crystal_F_000 980
_exptl_crystal_size_max 0.25
_exptl_crystal_size_mid 0.21
_exptl_crystal_size_min 0.12
_refine_diff_density_max 3.468
_refine_diff_density_min -1.534
_refine_diff_density_rms 0.223
_refine_ls_extinction_method none
_refine_ls_goodness_of_fit_ref 1.076
_refine_ls_hydrogen_treatment mixed
_refine_ls_matrix_type full
_refine_ls_number_parameters 487
_refine_ls_number_reflns 6341
_refine_ls_number_restraints 0
_refine_ls_restrained_S_all 1.076
_refine_ls_R_factor_all 0.1647
_refine_ls_R_factor_gt 0.0895
_refine_ls_shift/su_max 0.001
_refine_ls_shift/su_mean 0.000
_refine_ls_structure_factor_coef Fsqd
_refine_ls_weighting_details 'calc w=1/[\s^2^(Fo^2^)+(0.0981P)^2^+0.0000P] where P=(Fo^2^+2Fc^2^)/3'
_refine_ls_weighting_scheme calc
_refine_ls_wR_factor_gt 0.2078
_refine_ls_wR_factor_ref 0.2428
_reflns_number_gt 3299
_reflns_number_total 6341
_reflns_threshold_expression >2sigma(I)
_cod_data_source_file c6ra11393a2.cif
_cod_data_source_block 150619g
_cod_depositor_comments
;
The following automatic conversions were performed:

'_symmetry_cell_setting' value 'Triclinic' changed to 'triclinic'
according to
/usr/data/users/saulius/crontab/automatic-downloads/rss-feeds/RSC/lib/dictionaries/cif_core.dic
dictionary named 'cif_core.dic' version 2.4.2 from 2011-04-26.

Automatic conversion script
Id: cif_fix_values 4268 2015-11-12 08:31:59Z antanas 
;
_cod_original_sg_symbol_H-M P-1
_cod_database_code 7225967

loop_
_symmetry_equiv_pos_as_xyz
'x, y, z'
'-x, -y, -z'

loop_
_atom_site_label
_atom_site_type_symbol
_atom_site_fract_x
_atom_site_fract_y
_atom_site_fract_z
_atom_site_U_iso_or_equiv
_atom_site_adp_type
_atom_site_occupancy
_atom_site_symmetry_multiplicity
_atom_site_calc_flag
_atom_site_refinement_flags
Eu1 Eu 0.71130(7) 0.80235(7) 0.04434(6) 0.0346(3) Uani 1 1 d .
Cl1 Cl 0.9630(5) 0.7054(6) 0.3318(4) 0.103(2) Uani 1 1 d .
Cl2 Cl 0.7051(7) 0.6329(6) 0.6991(4) 0.113(2) Uani 1 1 d .
Cl3 Cl 0.9491(4) 0.8248(5) -0.3285(4) 0.0762(16) Uani 1 1 d .
Cl4 Cl 0.6927(6) 1.0602(6) -0.5963(4) 0.103(2) Uani 1 1 d .
Cl5 Cl 0.5593(4) 0.5477(4) 0.2230(4) 0.0742(15) Uani 1 1 d .
Cl6 Cl 0.2364(7) 0.6051(6) 0.5671(4) 0.125(3) Uani 1 1 d .
N1 N 0.8716(11) 0.8846(11) 0.0828(9) 0.042(3) Uani 1 1 d .
N2 N 0.9334(11) 0.7033(11) -0.0252(9) 0.042(3) Uani 1 1 d .
N3 N 0.7515(12) 0.6177(11) -0.0384(9) 0.042(3) Uani 1 1 d .
O1 O 0.7901(9) 0.6832(9) 0.1871(7) 0.046(3) Uani 1 1 d .
O2 O 0.6526(9) 0.8365(9) 0.2260(7) 0.044(3) Uani 1 1 d .
O3 O 0.7898(9) 0.8628(9) -0.1279(7) 0.043(3) Uani 1 1 d .
O4 O 0.6075(9) 0.8511(9) -0.1157(7) 0.044(3) Uani 1 1 d .
O5 O 0.5268(9) 0.7611(9) 0.1041(7) 0.042(3) Uani 1 1 d .
O6 O 0.3437(11) 0.8643(12) 0.1186(9) 0.076(4) Uani 1 1 d .
O7 O 0.6137(8) 0.9996(7) 0.0452(7) 0.032(2) Uani 1 1 d .
H7C H 0.5466 1.0391 0.0754 0.039 Uiso 1 1 d R
H7D H 0.6361 1.0345 -0.0101 0.039 Uiso 1 1 d R
O8 O 0.4089(19) 0.758(2) 0.8480(18) 0.181(10) Uani 1 1 d .
H8C H 0.4436 0.7964 0.8738 0.217 Uiso 1 1 d R
H8D H 0.4632 0.7158 0.8071 0.217 Uiso 1 1 d R
C1 C 0.7204(15) 0.7516(16) 0.2551(12) 0.045(4) Uani 1 1 d .
C2 C 0.7213(16) 0.7237(15) 0.3660(12) 0.051(5) Uani 1 1 d .
C3 C 0.8261(17) 0.6955(16) 0.4057(13) 0.057(5) Uani 1 1 d .
C4 C 0.8194(19) 0.6692(16) 0.5085(13) 0.063(5) Uani 1 1 d .
H4 H 0.8895 0.6511 0.5354 0.075 Uiso 1 1 calc R
C5 C 0.713(2) 0.6693(17) 0.5708(14) 0.066(5) Uani 1 1 d .
C6 C 0.6106(19) 0.7014(16) 0.5357(13) 0.062(5) Uani 1 1 d .
H6 H 0.5365 0.7071 0.5806 0.074 Uiso 1 1 calc R
C7 C 0.6150(17) 0.7268(15) 0.4293(12) 0.056(5) Uani 1 1 d .
H7 H 0.5440 0.7456 0.4035 0.067 Uiso 1 1 calc R
C8 C 0.7045(14) 0.8720(14) -0.1682(11) 0.042(4) Uani 1 1 d .
C9 C 0.7059(14) 0.9111(14) -0.2772(10) 0.042(4) Uani 1 1 d .
C10 C 0.8105(14) 0.8966(15) -0.3519(12) 0.048(4) Uani 1 1 d .
C11 C 0.8061(15) 0.9421(15) -0.4509(11) 0.050(5) Uani 1 1 d .
H11 H 0.8767 0.9327 -0.5009 0.060 Uiso 1 1 calc R
C12 C 0.6985(16) 1.0006(16) -0.4749(12) 0.054(5) Uani 1 1 d .
C13 C 0.5921(15) 1.0088(15) -0.4030(12) 0.052(5) Uani 1 1 d .
H13 H 0.5180 1.0432 -0.4213 0.062 Uiso 1 1 calc R
C14 C 0.5967(14) 0.9671(14) -0.3077(12) 0.049(4) Uani 1 1 d .
H14 H 0.5248 0.9754 -0.2594 0.058 Uiso 1 1 calc R
C15 C 0.4194(14) 0.7911(14) 0.1485(12) 0.041(4) Uani 1 1 d .
C16 C 0.3786(14) 0.7352(14) 0.2522(11) 0.043(4) Uani 1 1 d .
C17 C 0.4338(15) 0.6334(15) 0.2904(12) 0.048(4) Uani 1 1 d .
C18 C 0.3876(16) 0.5944(16) 0.3876(13) 0.058(5) Uani 1 1 d .
H18 H 0.4249 0.5245 0.4127 0.070 Uiso 1 1 calc R
C19 C 0.2883(18) 0.6577(17) 0.4462(13) 0.059(5) Uani 1 1 d .
C20 C 0.2301(17) 0.7544(17) 0.4109(13) 0.061(5) Uani 1 1 d .
H20 H 0.1594 0.7949 0.4508 0.073 Uiso 1 1 calc R
C21 C 0.2747(14) 0.7958(15) 0.3139(12) 0.050(4) Uani 1 1 d .
H21 H 0.2344 0.8651 0.2898 0.060 Uiso 1 1 calc R
C22 C 0.8365(15) 0.9649(14) 0.1497(12) 0.047(4) Uani 1 1 d .
H22 H 0.7546 0.9947 0.1751 0.056 Uiso 1 1 calc R
C23 C 0.9249(15) 1.0045(14) 0.1816(12) 0.049(4) Uani 1 1 d .
H23 H 0.9008 1.0610 0.2272 0.059 Uiso 1 1 calc R
C24 C 1.0425(15) 0.9606(15) 0.1463(12) 0.049(4) Uani 1 1 d .
H24 H 1.1007 0.9854 0.1679 0.058 Uiso 1 1 calc R
C25 C 1.0767(14) 0.8782(14) 0.0775(12) 0.047(4) Uani 1 1 d .
H25 H 1.1581 0.8463 0.0517 0.056 Uiso 1 1 calc R
C26 C 0.9876(14) 0.8446(14) 0.0481(11) 0.042(4) Uani 1 1 d .
C27 C 1.0206(14) 0.7530(14) -0.0259(11) 0.041(4) Uani 1 1 d .
C28 C 1.1320(14) 0.7241(15) -0.0867(12) 0.047(4) Uani 1 1 d .
H28 H 1.1900 0.7613 -0.0844 0.057 Uiso 1 1 calc R
C29 C 1.1580(15) 0.6414(15) -0.1504(13) 0.052(5) Uani 1 1 d .
H29 H 1.2327 0.6231 -0.1950 0.063 Uiso 1 1 calc R
C30 C 1.0744(14) 0.5851(15) -0.1487(12) 0.051(5) Uani 1 1 d .
H30 H 1.0930 0.5242 -0.1888 0.061 Uiso 1 1 calc R
C31 C 0.9583(13) 0.6192(14) -0.0858(11) 0.042(4) Uani 1 1 d .
C32 C 0.8645(13) 0.5691(14) -0.0920(12) 0.041(4) Uani 1 1 d .
C33 C 0.8856(16) 0.4639(14) -0.1256(12) 0.049(4) Uani 1 1 d .
H33 H 0.9645 0.4231 -0.1489 0.059 Uiso 1 1 calc R
C34 C 0.7923(16) 0.4205(15) -0.1247(12) 0.054(5) Uani 1 1 d .
H34 H 0.8067 0.3530 -0.1540 0.065 Uiso 1 1 calc R
C35 C 0.6754(16) 0.4747(14) -0.0810(12) 0.051(4) Uani 1 1 d .
H35 H 0.6099 0.4459 -0.0799 0.061 Uiso 1 1 calc R
C36 C 0.6614(14) 0.5750(14) -0.0386(11) 0.044(4) Uani 1 1 d .
H36 H 0.5837 0.6138 -0.0089 0.053 Uiso 1 1 calc R

loop_
_atom_site_aniso_label
_atom_site_aniso_U_11
_atom_site_aniso_U_22
_atom_site_aniso_U_33
_atom_site_aniso_U_23
_atom_site_aniso_U_13
_atom_site_aniso_U_12
Eu1 0.0296(4) 0.0400(5) 0.0318(4) 0.0036(3) -0.0034(3) -0.0093(3)
Cl1 0.070(4) 0.176(7) 0.063(4) -0.017(4) -0.011(3) -0.031(4)
Cl2 0.197(7) 0.113(6) 0.040(3) 0.025(3) -0.037(4) -0.057(5)
Cl3 0.044(3) 0.116(5) 0.054(3) -0.011(3) -0.001(2) -0.002(3)
Cl4 0.112(5) 0.158(7) 0.034(3) 0.028(3) -0.014(3) -0.039(4)
Cl5 0.064(3) 0.062(3) 0.070(3) 0.010(3) 0.007(2) 0.008(3)
Cl6 0.167(7) 0.120(6) 0.053(4) 0.023(3) 0.035(4) -0.034(5)
N1 0.033(7) 0.051(9) 0.039(8) 0.003(7) -0.003(6) -0.010(6)
N2 0.036(8) 0.044(9) 0.039(8) 0.000(6) -0.006(6) -0.002(7)
N3 0.043(8) 0.045(9) 0.039(8) -0.001(6) -0.007(6) -0.015(7)
O1 0.050(7) 0.046(7) 0.035(6) 0.005(5) -0.007(5) -0.009(6)
O2 0.037(6) 0.052(8) 0.037(6) 0.021(5) -0.005(5) -0.012(5)
O3 0.032(6) 0.059(8) 0.029(6) 0.003(5) -0.009(5) 0.005(5)
O4 0.037(6) 0.054(8) 0.032(6) 0.004(5) 0.000(5) -0.008(5)
O5 0.031(6) 0.050(7) 0.041(6) 0.010(5) -0.002(5) -0.012(5)
O6 0.050(8) 0.084(11) 0.064(9) 0.035(7) 0.000(6) 0.009(7)
O7 0.026(5) 0.024(6) 0.037(6) 0.001(4) 0.000(4) 0.002(4)
O8 0.136(19) 0.19(3) 0.25(3) -0.03(2) -0.045(17) -0.074(17)
C1 0.045(10) 0.061(13) 0.031(9) 0.005(8) -0.009(8) -0.019(9)
C2 0.057(12) 0.060(13) 0.036(10) 0.005(8) -0.002(8) -0.022(9)
C3 0.065(12) 0.063(14) 0.040(10) 0.006(9) -0.013(9) -0.015(10)
C4 0.080(15) 0.068(14) 0.045(11) 0.003(10) -0.022(10) -0.021(11)
C5 0.088(16) 0.060(14) 0.048(12) 0.003(10) -0.004(11) -0.026(12)
C6 0.073(14) 0.066(14) 0.045(11) -0.002(9) -0.001(10) -0.024(11)
C7 0.063(12) 0.059(13) 0.044(11) 0.011(9) -0.007(9) -0.021(10)
C8 0.040(10) 0.053(12) 0.028(9) -0.002(7) 0.001(7) -0.011(8)
C9 0.042(10) 0.062(12) 0.020(8) -0.001(7) -0.008(7) -0.008(8)
C10 0.040(10) 0.067(13) 0.033(9) -0.010(8) 0.001(7) -0.012(9)
C11 0.050(11) 0.070(14) 0.029(9) -0.010(8) 0.005(7) -0.019(9)
C12 0.059(12) 0.077(14) 0.030(9) -0.004(9) -0.006(8) -0.024(10)
C13 0.052(11) 0.069(13) 0.034(9) 0.004(8) -0.005(8) -0.020(9)
C14 0.044(10) 0.065(13) 0.031(9) 0.001(8) -0.004(7) -0.009(9)
C15 0.034(10) 0.048(11) 0.041(9) 0.008(8) -0.001(8) -0.019(8)
C16 0.041(10) 0.050(12) 0.039(9) 0.003(8) -0.005(7) -0.019(8)
C17 0.050(11) 0.052(12) 0.044(10) 0.002(8) -0.003(8) -0.019(9)
C18 0.066(13) 0.055(13) 0.046(11) 0.003(9) -0.002(9) -0.011(10)
C19 0.073(14) 0.059(14) 0.043(11) -0.002(10) 0.005(9) -0.028(11)
C20 0.066(13) 0.063(14) 0.047(11) -0.002(10) 0.007(9) -0.021(11)
C21 0.045(10) 0.053(12) 0.047(10) 0.009(8) 0.002(8) -0.017(9)
C22 0.046(10) 0.055(12) 0.037(9) 0.001(8) -0.011(8) -0.006(9)
C23 0.051(11) 0.049(12) 0.044(10) -0.001(8) -0.005(8) -0.014(9)
C24 0.048(11) 0.058(13) 0.043(10) 0.010(9) -0.013(8) -0.022(9)
C25 0.038(10) 0.054(12) 0.048(10) 0.006(9) -0.004(8) -0.019(8)
C26 0.035(9) 0.047(11) 0.040(9) 0.015(8) -0.007(7) -0.010(8)
C27 0.034(9) 0.044(11) 0.041(9) 0.009(8) -0.008(7) -0.008(8)
C28 0.036(10) 0.051(12) 0.047(10) 0.008(9) 0.000(8) -0.009(8)
C29 0.039(10) 0.050(12) 0.054(11) 0.004(9) 0.000(8) 0.001(9)
C30 0.038(10) 0.053(12) 0.049(11) 0.002(8) 0.001(8) -0.001(9)
C31 0.034(9) 0.043(11) 0.042(9) 0.001(8) -0.002(7) -0.003(8)
C32 0.031(9) 0.044(11) 0.050(10) -0.017(8) -0.010(7) -0.005(8)
C33 0.055(11) 0.045(12) 0.044(10) -0.001(8) -0.009(8) -0.008(9)
C34 0.053(12) 0.053(12) 0.051(11) -0.006(9) -0.005(9) -0.009(10)
C35 0.058(12) 0.048(12) 0.049(11) -0.005(9) -0.009(8) -0.017(9)
C36 0.037(9) 0.048(11) 0.045(10) -0.006(8) -0.005(7) -0.011(8)

loop_
_atom_type_symbol
_atom_type_description
_atom_type_scat_dispersion_real
_atom_type_scat_dispersion_imag
_atom_type_scat_source
C C 0.0033 0.0016 'International Tables Vol C Tables 4.2.6.8 and 6.1.1.4'
H H 0.0000 0.0000 'International Tables Vol C Tables 4.2.6.8 and 6.1.1.4'
N N 0.0061 0.0033 'International Tables Vol C Tables 4.2.6.8 and 6.1.1.4'
O O 0.0106 0.0060 'International Tables Vol C Tables 4.2.6.8 and 6.1.1.4'
Cl Cl 0.1484 0.1585 'International Tables Vol C Tables 4.2.6.8 and 6.1.1.4'
Eu Eu -0.1578 3.6682 'International Tables Vol C Tables 4.2.6.8 and 6.1.1.4'

loop_
_geom_angle_atom_site_label_1
_geom_angle_atom_site_label_2
_geom_angle_atom_site_label_3
_geom_angle
O5 Eu1 O3 127.0(3)
O5 Eu1 O2 72.6(3)
O3 Eu1 O2 148.9(4)
O5 Eu1 O7 90.9(3)
O3 Eu1 O7 78.7(3)
O2 Eu1 O7 77.0(3)
O5 Eu1 O1 89.2(3)
O3 Eu1 O1 137.8(3)
O2 Eu1 O1 52.7(3)
O7 Eu1 O1 126.9(3)
O5 Eu1 N1 146.7(4)
O3 Eu1 N1 81.4(4)
O2 Eu1 N1 74.5(4)
O7 Eu1 N1 77.1(4)
O1 Eu1 N1 74.5(4)
O5 Eu1 N3 79.6(4)
O3 Eu1 N3 82.9(4)
O2 Eu1 N3 127.3(4)
O7 Eu1 N3 148.1(3)
O1 Eu1 N3 83.7(4)
N1 Eu1 N3 125.6(4)
O5 Eu1 N2 139.4(4)
O3 Eu1 N2 65.6(4)
O2 Eu1 N2 117.7(4)
O7 Eu1 N2 129.1(4)
O1 Eu1 N2 72.6(4)
N1 Eu1 N2 63.1(4)
N3 Eu1 N2 62.9(4)
O5 Eu1 O4 76.8(3)
O3 Eu1 O4 50.4(3)
O2 Eu1 O4 136.5(3)
O7 Eu1 O4 73.3(3)
O1 Eu1 O4 156.1(4)
N1 Eu1 O4 126.9(4)
N3 Eu1 O4 74.8(4)
N2 Eu1 O4 105.7(3)
C26 N1 C22 118.7(14)
C26 N1 Eu1 122.8(11)
C22 N1 Eu1 118.2(10)
C31 N2 C27 118.0(13)
C31 N2 Eu1 119.4(10)
C27 N2 Eu1 119.9(10)
C36 N3 C32 119.3(14)
C36 N3 Eu1 119.9(10)
C32 N3 Eu1 120.5(10)
C1 O1 Eu1 92.1(9)
C1 O2 Eu1 96.4(10)
C8 O3 Eu1 101.0(10)
C8 O4 Eu1 88.8(9)
C15 O5 Eu1 148.7(11)
Eu1 O7 H7C 134.9
Eu1 O7 H7D 113.0
H7C O7 H7D 107.6
H8C O8 H8D 107.0
O2 C1 O1 118.8(14)
O2 C1 C2 121.4(15)
O1 C1 C2 119.7(15)
C7 C2 C3 119.4(16)
C7 C2 C1 117.5(16)
C3 C2 C1 123.1(16)
C4 C3 C2 119.5(18)
C4 C3 Cl1 118.4(15)
C2 C3 Cl1 121.8(14)
C5 C4 C3 120.7(19)
C5 C4 H4 119.6
C3 C4 H4 119.6
C6 C5 C4 120.9(19)
C6 C5 Cl2 118.4(17)
C4 C5 Cl2 120.7(17)
C5 C6 C7 119.5(18)
C5 C6 H6 120.3
C7 C6 H6 120.3
C2 C7 C6 119.8(17)
C2 C7 H7 120.1
C6 C7 H7 120.1
O3 C8 O4 119.8(14)
O3 C8 C9 122.4(15)
O4 C8 C9 117.7(14)
C10 C9 C14 117.2(14)
C10 C9 C8 123.4(14)
C14 C9 C8 119.4(14)
C9 C10 C11 120.3(15)
C9 C10 Cl3 122.9(12)
C11 C10 Cl3 116.9(12)
C12 C11 C10 120.0(15)
C12 C11 H11 120.0
C10 C11 H11 120.0
C11 C12 C13 120.3(16)
C11 C12 Cl4 120.3(13)
C13 C12 Cl4 119.4(14)
C14 C13 C12 119.5(16)
C14 C13 H13 120.2
C12 C13 H13 120.2
C13 C14 C9 122.5(15)
C13 C14 H14 118.8
C9 C14 H14 118.8
O6 C15 O5 125.4(15)
O6 C15 C16 115.4(14)
O5 C15 C16 119.1(14)
C17 C16 C21 117.4(15)
C17 C16 C15 126.9(15)
C21 C16 C15 115.8(15)
C16 C17 C18 120.4(16)
C16 C17 Cl5 123.0(13)
C18 C17 Cl5 116.6(14)
C19 C18 C17 120.1(17)
C19 C18 H18 119.9
C17 C18 H18 119.9
C20 C19 C18 121.3(17)
C20 C19 Cl6 120.7(15)
C18 C19 Cl6 117.9(16)
C19 C20 C21 119.7(18)
C19 C20 H20 120.1
C21 C20 H20 120.1
C20 C21 C16 121.0(17)
C20 C21 H21 119.5
C16 C21 H21 119.5
N1 C22 C23 119.7(15)
N1 C22 H22 120.1
C23 C22 H22 120.1
C24 C23 C22 120.1(16)
C24 C23 H23 119.9
C22 C23 H23 119.9
C23 C24 C25 119.3(16)
C23 C24 H24 120.4
C25 C24 H24 120.4
C26 C25 C24 118.1(15)
C26 C25 H25 120.9
C24 C25 H25 120.9
N1 C26 C25 124.0(16)
N1 C26 C27 115.8(14)
C25 C26 C27 120.1(14)
N2 C27 C28 123.4(16)
N2 C27 C26 115.2(13)
C28 C27 C26 121.4(16)
C29 C28 C27 119.5(17)
C29 C28 H28 120.2
C27 C28 H28 120.2
C28 C29 C30 119.1(16)
C28 C29 H29 120.4
C30 C29 H29 120.4
C29 C30 C31 119.6(17)
C29 C30 H30 120.2
C31 C30 H30 120.2
N2 C31 C30 120.2(16)
N2 C31 C32 119.3(14)
C30 C31 C32 120.3(15)
N3 C32 C33 118.5(15)
N3 C32 C31 115.8(13)
C33 C32 C31 123.7(15)
C34 C33 C32 120.2(17)
C34 C33 H33 119.9
C32 C33 H33 119.9
C33 C34 C35 120.9(18)
C33 C34 H34 119.6
C35 C34 H34 119.6
C34 C35 C36 116.2(17)
C34 C35 H35 121.9
C36 C35 H35 121.9
N3 C36 C35 123.5(16)
N3 C36 H36 118.2
C35 C36 H36 118.2

loop_
_geom_bond_atom_site_label_1
_geom_bond_atom_site_label_2
_geom_bond_distance
Eu1 O5 2.309(10)
Eu1 O3 2.406(10)
Eu1 O2 2.426(10)
Eu1 O7 2.429(9)
Eu1 O1 2.474(10)
Eu1 N1 2.537(13)
Eu1 N3 2.560(13)
Eu1 N2 2.570(12)
Eu1 O4 2.620(9)
Cl1 C3 1.717(19)
Cl2 C5 1.713(19)
Cl3 C10 1.705(16)
Cl4 C12 1.718(17)
Cl5 C17 1.704(17)
Cl6 C19 1.723(18)
N1 C26 1.310(18)
N1 C22 1.340(19)
N2 C31 1.330(19)
N2 C27 1.33(2)
N3 C36 1.307(19)
N3 C32 1.370(18)
O1 C1 1.302(18)
O2 C1 1.226(18)
O3 C8 1.207(17)
O4 C8 1.274(18)
O5 C15 1.240(17)
O6 C15 1.192(18)
O7 H7C 0.8476
O7 H7D 0.8444
O8 H8C 0.8483
O8 H8D 0.8439
C1 C2 1.49(2)
C2 C7 1.34(2)
C2 C3 1.38(2)
C3 C4 1.37(2)
C4 C5 1.34(3)
C4 H4 0.9300
C5 C6 1.33(3)
C6 C7 1.41(2)
C6 H6 0.9300
C7 H7 0.9300
C8 C9 1.482(19)
C9 C10 1.38(2)
C9 C14 1.40(2)
C10 C11 1.39(2)
C11 C12 1.36(2)
C11 H11 0.9300
C12 C13 1.38(2)
C13 C14 1.33(2)
C13 H13 0.9300
C14 H14 0.9300
C15 C16 1.52(2)
C16 C17 1.36(2)
C16 C21 1.39(2)
C17 C18 1.38(2)
C18 C19 1.35(2)
C18 H18 0.9300
C19 C20 1.31(2)
C20 C21 1.39(2)
C20 H20 0.9300
C21 H21 0.9300
C22 C23 1.42(2)
C22 H22 0.9300
C23 C24 1.33(2)
C23 H23 0.9300
C24 C25 1.38(2)
C24 H24 0.9300
C25 C26 1.37(2)
C25 H25 0.9300
C26 C27 1.51(2)
C27 C28 1.36(2)
C28 C29 1.34(2)
C28 H28 0.9300
C29 C30 1.35(2)
C29 H29 0.9300
C30 C31 1.41(2)
C30 H30 0.9300
C31 C32 1.43(2)
C32 C33 1.38(2)
C33 C34 1.34(2)
C33 H33 0.9300
C34 C35 1.38(2)
C34 H34 0.9300
C35 C36 1.39(2)
C35 H35 0.9300
C36 H36 0.9300

loop_
_geom_torsion_atom_site_label_1
_geom_torsion_atom_site_label_2
_geom_torsion_atom_site_label_3
_geom_torsion_atom_site_label_4
_geom_torsion
O5 Eu1 N1 C26 144.2(10)
O3 Eu1 N1 C26 -64.1(11)
O2 Eu1 N1 C26 135.7(12)
O7 Eu1 N1 C26 -144.4(12)
O1 Eu1 N1 C26 80.9(12)
N3 Eu1 N1 C26 10.7(13)
N2 Eu1 N1 C26 2.9(11)
O4 Eu1 N1 C26 -87.1(12)
O5 Eu1 N1 C22 -28.9(15)
O3 Eu1 N1 C22 122.8(12)
O2 Eu1 N1 C22 -37.3(11)
O7 Eu1 N1 C22 42.5(11)
O1 Eu1 N1 C22 -92.2(11)
N3 Eu1 N1 C22 -162.4(10)
N2 Eu1 N1 C22 -170.2(13)
O4 Eu1 N1 C22 99.8(11)
O5 Eu1 N2 C31 37.5(14)
O3 Eu1 N2 C31 -81.7(12)
O2 Eu1 N2 C31 132.8(11)
O7 Eu1 N2 C31 -131.6(11)
O1 Eu1 N2 C31 104.6(12)
N1 Eu1 N2 C31 -174.3(13)
N3 Eu1 N2 C31 12.8(11)
O4 Eu1 N2 C31 -50.5(12)
O5 Eu1 N2 C27 -161.4(9)
O3 Eu1 N2 C27 79.4(11)
O2 Eu1 N2 C27 -66.1(12)
O7 Eu1 N2 C27 29.5(12)
O1 Eu1 N2 C27 -94.3(11)
N1 Eu1 N2 C27 -13.2(10)
N3 Eu1 N2 C27 173.9(12)
O4 Eu1 N2 C27 110.6(11)
O5 Eu1 N3 C36 12.3(11)
O3 Eu1 N3 C36 -117.5(11)
O2 Eu1 N3 C36 70.8(12)
O7 Eu1 N3 C36 -62.5(14)
O1 Eu1 N3 C36 102.7(11)
N1 Eu1 N3 C36 168.5(10)
N2 Eu1 N3 C36 176.3(12)
O4 Eu1 N3 C36 -66.7(11)
O5 Eu1 N3 C32 -174.7(11)
O3 Eu1 N3 C32 55.5(11)
O2 Eu1 N3 C32 -116.2(11)
O7 Eu1 N3 C32 110.5(11)
O1 Eu1 N3 C32 -84.4(11)
N1 Eu1 N3 C32 -18.6(13)
N2 Eu1 N3 C32 -10.8(10)
O4 Eu1 N3 C32 106.3(11)
O5 Eu1 O1 C1 -68.4(9)
O3 Eu1 O1 C1 139.8(9)
O2 Eu1 O1 C1 0.1(9)
O7 Eu1 O1 C1 22.1(10)
N1 Eu1 O1 C1 82.2(9)
N3 Eu1 O1 C1 -148.1(9)
N2 Eu1 O1 C1 148.4(10)
O4 Eu1 O1 C1 -122.0(10)
O5 Eu1 O2 C1 102.7(10)
O3 Eu1 O2 C1 -122.7(10)
O7 Eu1 O2 C1 -162.1(10)
O1 Eu1 O2 C1 -0.1(9)
N1 Eu1 O2 C1 -82.1(10)
N3 Eu1 O2 C1 41.1(11)
N2 Eu1 O2 C1 -34.6(11)
O4 Eu1 O2 C1 150.0(9)
O5 Eu1 O3 C8 4.6(12)
O2 Eu1 O3 C8 -117.0(11)
O7 Eu1 O3 C8 -77.9(10)
O1 Eu1 O3 C8 148.3(9)
N1 Eu1 O3 C8 -156.4(10)
N3 Eu1 O3 C8 75.9(10)
N2 Eu1 O3 C8 139.3(11)
O4 Eu1 O3 C8 -0.3(9)
O5 Eu1 O4 C8 -175.6(10)
O3 Eu1 O4 C8 0.3(9)
O2 Eu1 O4 C8 138.3(9)
O7 Eu1 O4 C8 89.3(9)
O1 Eu1 O4 C8 -119.9(11)
N1 Eu1 O4 C8 30.4(11)
N3 Eu1 O4 C8 -93.0(10)
N2 Eu1 O4 C8 -37.5(10)
O3 Eu1 O5 C15 -97.3(19)
O2 Eu1 O5 C15 55.3(19)
O7 Eu1 O5 C15 -20.7(19)
O1 Eu1 O5 C15 106.2(19)
N1 Eu1 O5 C15 47(2)
N3 Eu1 O5 C15 -170.0(19)
N2 Eu1 O5 C15 167.7(18)
O4 Eu1 O5 C15 -93.4(19)
Eu1 O2 C1 O1 0.1(16)
Eu1 O2 C1 C2 -177.8(13)
Eu1 O1 C1 O2 -0.1(15)
Eu1 O1 C1 C2 177.8(13)
O2 C1 C2 C7 51(2)
O1 C1 C2 C7 -126.9(18)
O2 C1 C2 C3 -128.9(19)
O1 C1 C2 C3 53(2)
C7 C2 C3 C4 1(3)
C1 C2 C3 C4 -178.9(17)
C7 C2 C3 Cl1 -172.3(15)
C1 C2 C3 Cl1 8(3)
C2 C3 C4 C5 1(3)
Cl1 C3 C4 C5 174.5(16)
C3 C4 C5 C6 -4(3)
C3 C4 C5 Cl2 178.3(15)
C4 C5 C6 C7 5(3)
Cl2 C5 C6 C7 -177.0(14)
C3 C2 C7 C6 0(3)
C1 C2 C7 C6 -179.8(16)
C5 C6 C7 C2 -3(3)
Eu1 O3 C8 O4 0.6(17)
Eu1 O3 C8 C9 178.4(13)
Eu1 O4 C8 O3 -0.5(16)
Eu1 O4 C8 C9 -178.4(13)
O3 C8 C9 C10 28(3)
O4 C8 C9 C10 -154.2(17)
O3 C8 C9 C14 -151.2(17)
O4 C8 C9 C14 27(2)
C14 C9 C10 C11 4(3)
C8 C9 C10 C11 -175.4(16)
C14 C9 C10 Cl3 -176.9(14)
C8 C9 C10 Cl3 4(3)
C9 C10 C11 C12 0(3)
Cl3 C10 C11 C12 -179.9(14)
C10 C11 C12 C13 -4(3)
C10 C11 C12 Cl4 178.4(14)
C11 C12 C13 C14 6(3)
Cl4 C12 C13 C14 -177.0(14)
C12 C13 C14 C9 -2(3)
C10 C9 C14 C13 -2(3)
C8 C9 C14 C13 176.8(16)
Eu1 O5 C15 O6 63(3)
Eu1 O5 C15 C16 -113.8(19)
O6 C15 C16 C17 160.8(17)
O5 C15 C16 C17 -22(3)
O6 C15 C16 C21 -20(2)
O5 C15 C16 C21 157.5(15)
C21 C16 C17 C18 -1(2)
C15 C16 C17 C18 178.4(16)
C21 C16 C17 Cl5 178.2(13)
C15 C16 C17 Cl5 -2(2)
C16 C17 C18 C19 -1(3)
Cl5 C17 C18 C19 179.8(15)
C17 C18 C19 C20 3(3)
C17 C18 C19 Cl6 -179.2(14)
C18 C19 C20 C21 -4(3)
Cl6 C19 C20 C21 179.0(14)
C19 C20 C21 C16 2(3)
C17 C16 C21 C20 1(3)
C15 C16 C21 C20 -178.7(15)
C26 N1 C22 C23 0(2)
Eu1 N1 C22 C23 173.2(11)
N1 C22 C23 C24 -1(2)
C22 C23 C24 C25 1(2)
C23 C24 C25 C26 0(2)
C22 N1 C26 C25 1(2)
Eu1 N1 C26 C25 -171.7(12)
C22 N1 C26 C27 179.1(14)
Eu1 N1 C26 C27 6.1(18)
C24 C25 C26 N1 -1(2)
C24 C25 C26 C27 -179.0(14)
C31 N2 C27 C28 2(2)
Eu1 N2 C27 C28 -159.7(12)
C31 N2 C27 C26 -177.5(13)
Eu1 N2 C27 C26 21.2(17)
N1 C26 C27 N2 -18(2)
C25 C26 C27 N2 160.0(14)
N1 C26 C27 C28 163.0(14)
C25 C26 C27 C28 -19(2)
N2 C27 C28 C29 0(2)
C26 C27 C28 C29 179.1(15)
C27 C28 C29 C30 -3(2)
C28 C29 C30 C31 5(2)
C27 N2 C31 C30 0(2)
Eu1 N2 C31 C30 161.2(11)
C27 N2 C31 C32 -175.8(14)
Eu1 N2 C31 C32 -14.4(19)
C29 C30 C31 N2 -3(2)
C29 C30 C31 C32 172.7(15)
C36 N3 C32 C33 -14(2)
Eu1 N3 C32 C33 173.0(11)
C36 N3 C32 C31 -178.6(14)
Eu1 N3 C32 C31 8.4(18)
N2 C31 C32 N3 4(2)
C30 C31 C32 N3 -171.6(14)
N2 C31 C32 C33 -159.6(15)
C30 C31 C32 C33 25(2)
N3 C32 C33 C34 14(2)
C31 C32 C33 C34 176.9(15)
C32 C33 C34 C35 -7(3)
C33 C34 C35 C36 0(2)
C32 N3 C36 C35 8(2)
Eu1 N3 C36 C35 -179.4(12)
C34 C35 C36 N3 0(2)
